data_8106645
loop_
_publ_author_name
'\<Skoch, Karel'
'C\'isa\<rov\'a, Ivana'
'\<St\<epni\<cka, Petr'

_publ_section_title
;
 The crystal structure of (5-methyl-1,2,4-oxadiazol-3-yl)ferrocene,
 C13H12FeN2O
;
_journal_issue 4
_journal_name_full 'Zeitschrift f\"ur Kristallographie - New Crystal Structures'
_journal_page_first 693
_journal_page_last 695
_journal_paper_doi 10.1515/ncrs-2017-0015
_journal_volume 232
_journal_year 2017
_chemical_formula_moiety 'C13 H12 Fe N2 O'
_chemical_formula_sum 'C13 H12 Fe N2 O'
_chemical_formula_weight 268.10
_chemical_name_systematic
; 
(5-Methyl-1,2,4-oxadiazol-3-yl)ferrocene 
;
_space_group_crystal_system monoclinic
_space_group_IT_number 14
_space_group_name_Hall '-P 2yn'
_space_group_name_H-M_alt 'P 1 21/n 1'
_atom_sites_solution_hydrogens geom
_atom_sites_solution_primary direct
_atom_sites_solution_secondary difmap
_audit_creation_method SHELXL-97
_cell_angle_alpha 90.00
_cell_angle_beta 90.0762(16)
_cell_angle_gamma 90.00
_cell_formula_units_Z 4
_cell_length_a 5.9035(2)
_cell_length_b 20.7111(6)
_cell_length_c 9.1403(3)
_cell_measurement_reflns_used 3935
_cell_measurement_temperature 150(2)
_cell_measurement_theta_max 27.42
_cell_measurement_theta_min 2.97
_cell_volume 1117.57(6)
_computing_cell_refinement 'SAINT V8.34A [4]'
_computing_data_collection 'Bruker Instrument Service v2012.12.0.3 [3]'
_computing_data_reduction 'SAINT V8.34A [4]'
_computing_molecular_graphics 'PLATON [5]'
_computing_publication_material 'SHELXL-97 [1] and PLATON [5]'
_computing_structure_refinement 'SHELXL-97 [1]'
_computing_structure_solution 'SHELXS-97 [1]'
_diffrn_ambient_temperature 150(2)
_diffrn_measured_fraction_theta_full 0.990
_diffrn_measured_fraction_theta_max 0.990
_diffrn_measurement_device_type 'Bruker APEX-II CCD'
_diffrn_measurement_method '\f and \w scans to fill the Evald sphere'
_diffrn_radiation_monochromator graphite
_diffrn_radiation_source 'fine-focus sealed tube'
_diffrn_radiation_type MoK\a
_diffrn_radiation_wavelength 0.71073
_diffrn_reflns_av_R_equivalents 0.0228
_diffrn_reflns_av_sigmaI/netI 0.0260
_diffrn_reflns_limit_h_max 7
_diffrn_reflns_limit_h_min -7
_diffrn_reflns_limit_k_max 26
_diffrn_reflns_limit_k_min -23
_diffrn_reflns_limit_l_max 11
_diffrn_reflns_limit_l_min -11
_diffrn_reflns_number 8213
_diffrn_reflns_theta_full 27.50
_diffrn_reflns_theta_max 27.50
_diffrn_reflns_theta_min 1.97
_exptl_absorpt_coefficient_mu 1.331
_exptl_absorpt_correction_T_max 0.8545
_exptl_absorpt_correction_T_min 0.4665
_exptl_absorpt_correction_type multi-scan
_exptl_absorpt_process_details 'SADABS V2012/1 (Bruker AXS Inc.) [2]'
_exptl_crystal_colour orange
_exptl_crystal_density_diffrn 1.593
_exptl_crystal_density_method 'not measured'
_exptl_crystal_description bar
_exptl_crystal_F_000 552
_exptl_crystal_size_max 0.68
_exptl_crystal_size_mid 0.14
_exptl_crystal_size_min 0.12
_refine_diff_density_max 0.406
_refine_diff_density_min -0.356
_refine_diff_density_rms 0.059
_refine_ls_extinction_method none
_refine_ls_goodness_of_fit_ref 1.047
_refine_ls_hydrogen_treatment constr
_refine_ls_matrix_type full
_refine_ls_number_parameters 155
_refine_ls_number_reflns 2542
_refine_ls_number_restraints 0
_refine_ls_restrained_S_all 1.047
_refine_ls_R_factor_all 0.0350
_refine_ls_R_factor_gt 0.0282
_refine_ls_shift/su_max 0.000
_refine_ls_shift/su_mean 0.000
_refine_ls_structure_factor_coef Fsqd
_refine_ls_weighting_details
;
 <i>w</i> = 1/[\s^2^(F~o~^2^)+(0.0249P)^2^+0.7617P],
 where P = (F~o~^2^+2F~c~^2^)/3
;
_refine_ls_weighting_scheme calc
_refine_ls_wR_factor_gt 0.0629
_refine_ls_wR_factor_ref 0.0656
_reflns_number_gt 2190
_reflns_number_total 2542
_reflns_threshold_expression 'I > 2\s(I)'
_cod_data_source_file suppl_ncrs-2017-0015_suppl.cif
_cod_data_source_block ks327
_cod_depositor_comments
;
The following automatic conversions were performed:

data name '_atom_site_symetry_multiplicity' was replaced with
'_atom_site_symmetry_multiplicity' as specified in the replacement
file 'data/replacement-values/replacement_tags.lst'.

Automatic conversion script
Id: cif_correct_tags 9268 2022-04-12 08:56:07Z antanas 
;
_cod_original_sg_symbol_H-M 'P 21/n'
_cod_database_code 8106645

loop_
_symmetry_equiv_pos_as_xyz
'x, y, z'
'-x+1/2, y+1/2, -z+1/2'
'-x, -y, -z'
'x-1/2, -y-1/2, z-1/2'

loop_
_atom_site_label
_atom_site_type_symbol
_atom_site_fract_x
_atom_site_fract_y
_atom_site_fract_z
_atom_site_U_iso_or_equiv
_atom_site_adp_type
_atom_site_occupancy
_atom_site_symmetry_multiplicity
_atom_site_calc_flag
_atom_site_refinement_flags
_atom_site_disorder_assembly
_atom_site_disorder_group
Fe Fe 0.98415(4) 0.160763(11) 0.13905(3) 0.01745(9) Uani 1 1 d . . .
C1 C 1.0151(3) 0.17589(8) 0.35737(18) 0.0180(3) Uani 1 1 d . . .
C2 C 1.2316(3) 0.18226(9) 0.28822(19) 0.0208(4) Uani 1 1 d . . .
H2 H 1.3632 0.1575 0.3091 0.025 Uiso 1 1 calc R . .
C3 C 1.2134(3) 0.23242(9) 0.1825(2) 0.0243(4) Uani 1 1 d . . .
H3 H 1.3312 0.2468 0.1198 0.029 Uiso 1 1 calc R . .
C4 C 0.9891(3) 0.25736(9) 0.1866(2) 0.0237(4) Uani 1 1 d . . .
H4 H 0.9316 0.2914 0.1275 0.028 Uiso 1 1 calc R . .
C5 C 0.8658(3) 0.22260(8) 0.29448(19) 0.0204(4) Uani 1 1 d . . .
H5 H 0.7117 0.2292 0.3201 0.025 Uiso 1 1 calc R . .
C6 C 0.8829(4) 0.06782(9) 0.1095(2) 0.0329(5) Uani 1 1 d . . .
H6 H 0.8669 0.0363 0.1842 0.039 Uiso 1 1 calc R . .
C7 C 1.0767(4) 0.07920(11) 0.0292(3) 0.0417(6) Uani 1 1 d . . .
H7 H 1.2160 0.0567 0.0396 0.050 Uiso 1 1 calc R . .
C8 C 1.0356(6) 0.12834(13) -0.0680(3) 0.0570(8) Uani 1 1 d . . .
H8 H 1.1414 0.1457 -0.1357 0.068 Uiso 1 1 calc R . .
C9 C 0.8129(6) 0.14828(11) -0.0505(3) 0.0623(10) Uani 1 1 d . . .
H9 H 0.7391 0.1814 -0.1043 0.075 Uiso 1 1 calc R . .
C10 C 0.7148(4) 0.11026(12) 0.0626(3) 0.0433(6) Uani 1 1 d . . .
H10 H 0.5644 0.1132 0.0989 0.052 Uiso 1 1 calc R . .
O11 O 0.9829(2) 0.05233(6) 0.62557(14) 0.0247(3) Uani 1 1 d . . .
N12 N 1.1115(3) 0.09436(8) 0.53576(17) 0.0254(4) Uani 1 1 d . . .
C13 C 0.9566(3) 0.12731(8) 0.46631(18) 0.0167(3) Uani 1 1 d . . .
N14 N 0.7366(2) 0.11164(7) 0.50355(16) 0.0195(3) Uani 1 1 d . . .
C15 C 0.7643(3) 0.06643(8) 0.59945(19) 0.0189(4) Uani 1 1 d . . .
C16 C 0.5931(3) 0.02923(10) 0.6823(2) 0.0269(4) Uani 1 1 d . . .
H16A H 0.4412 0.0445 0.6563 0.040 Uiso 1 1 calc R . .
H16B H 0.6182 0.0352 0.7874 0.040 Uiso 1 1 calc R . .
H16C H 0.6066 -0.0167 0.6579 0.040 Uiso 1 1 calc R . .

loop_
_atom_site_aniso_label
_atom_site_aniso_U_11
_atom_site_aniso_U_22
_atom_site_aniso_U_33
_atom_site_aniso_U_23
_atom_site_aniso_U_13
_atom_site_aniso_U_12
Fe 0.02456(15) 0.01293(13) 0.01485(13) -0.00136(10) -0.00144(9) -0.00281(10)
C1 0.0215(9) 0.0170(8) 0.0153(8) -0.0038(7) -0.0020(6) -0.0034(7)
C2 0.0204(9) 0.0224(9) 0.0196(9) -0.0033(7) -0.0018(7) -0.0044(7)
C3 0.0305(10) 0.0204(9) 0.0220(9) -0.0037(7) 0.0018(8) -0.0096(8)
C4 0.0357(11) 0.0134(8) 0.0220(9) -0.0020(7) -0.0039(8) -0.0048(8)
C5 0.0239(9) 0.0156(8) 0.0218(9) -0.0047(7) -0.0023(7) 0.0007(7)
C6 0.0572(14) 0.0176(9) 0.0237(10) -0.0003(8) -0.0104(9) -0.0128(9)
C7 0.0331(12) 0.0329(12) 0.0593(15) -0.0301(12) -0.0022(11) -0.0006(10)
C8 0.100(2) 0.0445(15) 0.0261(12) -0.0174(11) 0.0224(13) -0.0396(16)
C9 0.128(3) 0.0202(11) 0.0387(14) -0.0029(10) -0.0583(17) 0.0065(14)
C10 0.0251(11) 0.0534(15) 0.0512(14) -0.0362(13) -0.0072(10) -0.0041(10)
O11 0.0219(6) 0.0297(7) 0.0224(7) 0.0087(6) -0.0018(5) 0.0028(6)
N12 0.0200(8) 0.0338(9) 0.0224(8) 0.0085(7) 0.0000(6) -0.0012(7)
C13 0.0184(8) 0.0179(8) 0.0138(8) -0.0046(7) -0.0005(6) 0.0005(7)
N14 0.0178(7) 0.0203(7) 0.0205(7) 0.0014(6) -0.0005(6) 0.0001(6)
C15 0.0202(9) 0.0197(9) 0.0169(8) -0.0024(7) -0.0009(7) 0.0018(7)
C16 0.0249(10) 0.0299(10) 0.0259(10) 0.0079(8) 0.0002(8) -0.0014(8)

loop_
_atom_type_symbol
_atom_type_description
_atom_type_scat_dispersion_real
_atom_type_scat_dispersion_imag
_atom_type_scat_source
C C 0.0033 0.0016 'International Tables Vol C Tables 4.2.6.8 and 6.1.1.4'
H H 0.0000 0.0000 'International Tables Vol C Tables 4.2.6.8 and 6.1.1.4'
N N 0.0061 0.0033 'International Tables Vol C Tables 4.2.6.8 and 6.1.1.4'
O O 0.0106 0.0060 'International Tables Vol C Tables 4.2.6.8 and 6.1.1.4'
Fe Fe 0.3463 0.8444 'International Tables Vol C Tables 4.2.6.8 and 6.1.1.4'

loop_
_geom_angle_atom_site_label_1
_geom_angle_atom_site_label_2
_geom_angle_atom_site_label_3
_geom_angle
_geom_angle_site_symmetry_1
_geom_angle_site_symmetry_3
C9 Fe C10 41.17(12) . .
C9 Fe C1 155.16(13) . .
C10 Fe C1 119.25(9) . .
C9 Fe C8 40.04(13) . .
C10 Fe C8 68.07(10) . .
C1 Fe C8 162.64(12) . .
C9 Fe C6 67.57(9) . .
C10 Fe C6 40.13(10) . .
C1 Fe C6 107.64(8) . .
C8 Fe C6 66.89(9) . .
C9 Fe C5 120.43(11) . .
C10 Fe C5 107.17(8) . .
C1 Fe C5 41.16(7) . .
C8 Fe C5 155.43(11) . .
C6 Fe C5 125.93(8) . .
C9 Fe C7 66.82(11) . .
C10 Fe C7 67.26(9) . .
C1 Fe C7 126.03(9) . .
C8 Fe C7 39.41(11) . .
C6 Fe C7 39.60(9) . .
C5 Fe C7 162.97(9) . .
C9 Fe C2 162.73(12) . .
C10 Fe C2 154.32(10) . .
C1 Fe C2 41.17(7) . .
C8 Fe C2 125.83(11) . .
C6 Fe C2 120.26(8) . .
C5 Fe C2 69.12(7) . .
C7 Fe C2 108.46(9) . .
C9 Fe C3 126.07(10) . .
C10 Fe C3 163.58(10) . .
C1 Fe C3 68.81(7) . .
C8 Fe C3 108.70(9) . .
C6 Fe C3 154.98(9) . .
C5 Fe C3 68.67(7) . .
C7 Fe C3 121.22(8) . .
C2 Fe C3 40.69(7) . .
C9 Fe C4 108.29(8) . .
C10 Fe C4 126.04(9) . .
C1 Fe C4 68.84(7) . .
C8 Fe C4 121.23(9) . .
C6 Fe C4 163.20(9) . .
C5 Fe C4 40.76(7) . .
C7 Fe C4 155.48(9) . .
C2 Fe C4 68.65(8) . .
C3 Fe C4 40.64(8) . .
C5 C1 C2 108.08(15) . .
C5 C1 C13 126.55(16) . .
C2 C1 C13 125.27(16) . .
C5 C1 Fe 69.76(10) . .
C2 C1 Fe 70.08(10) . .
C13 C1 Fe 122.99(12) . .
C3 C2 C1 107.49(16) . .
C3 C2 Fe 69.70(10) . .
C1 C2 Fe 68.75(10) . .
C3 C2 H2 126.3 . .
C1 C2 H2 126.3 . .
Fe C2 H2 126.8 . .
C4 C3 C2 108.47(16) . .
C4 C3 Fe 69.70(10) . .
C2 C3 Fe 69.61(10) . .
C4 C3 H3 125.8 . .
C2 C3 H3 125.8 . .
Fe C3 H3 126.5 . .
C3 C4 C5 108.17(16) . .
C3 C4 Fe 69.66(10) . .
C5 C4 Fe 69.22(10) . .
C3 C4 H4 125.9 . .
C5 C4 H4 125.9 . .
Fe C4 H4 126.8 . .
C4 C5 C1 107.79(16) . .
C4 C5 Fe 70.02(10) . .
C1 C5 Fe 69.08(10) . .
C4 C5 H5 126.1 . .
C1 C5 H5 126.1 . .
Fe C5 H5 126.4 . .
C7 C6 C10 108.6(2) . .
C7 C6 Fe 70.45(12) . .
C10 C6 Fe 69.68(12) . .
C7 C6 H6 125.7 . .
C10 C6 H6 125.7 . .
Fe C6 H6 125.8 . .
C8 C7 C6 109.0(2) . .
C8 C7 Fe 69.97(13) . .
C6 C7 Fe 69.95(12) . .
C8 C7 H7 125.5 . .
C6 C7 H7 125.5 . .
Fe C7 H7 126.1 . .
C7 C8 C9 108.2(2) . .
C7 C8 Fe 70.62(13) . .
C9 C8 Fe 69.57(13) . .
C7 C8 H8 125.9 . .
C9 C8 H8 125.9 . .
Fe C8 H8 125.5 . .
C8 C9 C10 107.8(2) . .
C8 C9 Fe 70.39(14) . .
C10 C9 Fe 69.64(12) . .
C8 C9 H9 126.1 . .
C10 C9 H9 126.1 . .
Fe C9 H9 125.5 . .
C6 C10 C9 106.4(2) . .
C6 C10 Fe 70.19(12) . .
C9 C10 Fe 69.19(13) . .
C6 C10 H10 126.8 . .
C9 C10 H10 126.8 . .
Fe C10 H10 125.4 . .
C15 O11 N12 106.16(13) . .
C13 N12 O11 103.14(13) . .
N12 C13 N14 114.56(15) . .
N12 C13 C1 121.78(15) . .
N14 C13 C1 123.66(15) . .
C15 N14 C13 102.65(14) . .
N14 C15 O11 113.48(15) . .
N14 C15 C16 129.65(16) . .
O11 C15 C16 116.87(15) . .
C15 C16 H16A 109.5 . .
C15 C16 H16B 109.5 . .
H16A C16 H16B 109.5 . .
C15 C16 H16C 109.5 . .
H16A C16 H16C 109.5 . .
H16B C16 H16C 109.5 . .

loop_
_geom_bond_atom_site_label_1
_geom_bond_atom_site_label_2
_geom_bond_distance
_geom_bond_site_symmetry_2
Fe C9 2.021(2) .
Fe C10 2.027(2) .
Fe C1 2.0280(17) .
Fe C8 2.032(2) .
Fe C6 2.0336(19) .
Fe C5 2.0370(17) .
Fe C7 2.040(2) .
Fe C2 2.0458(18) .
Fe C3 2.0471(18) .
Fe C4 2.0475(18) .
C1 C5 1.429(3) .
C1 C2 1.432(2) .
C1 C13 1.457(2) .
C2 C3 1.423(3) .
C2 H2 0.9500 .
C3 C4 1.422(3) .
C3 H3 0.9500 .
C4 C5 1.422(3) .
C4 H4 0.9500 .
C5 H5 0.9500 .
C6 C7 1.380(3) .
C6 C10 1.393(3) .
C6 H6 0.9500 .
C7 C8 1.373(4) .
C7 H7 0.9500 .
C8 C9 1.388(4) .
C8 H8 0.9500 .
C9 C10 1.423(4) .
C9 H9 0.9500 .
C10 H10 0.9500 .
O11 C15 1.344(2) .
O11 N12 1.4176(19) .
N12 C13 1.305(2) .
C13 N14 1.382(2) .
N14 C15 1.293(2) .
C15 C16 1.480(2) .
C16 H16A 0.9800 .
C16 H16B 0.9800 .
C16 H16C 0.9800 .
